data_7007433
loop_
_publ_author_name
'Bresner, Christopher'
'Day, Joanna K.'
'Coombs, Natalie D.'
'Fallis, Ian A.'
'Aldridge, Simon'
'Coles, Simon J.'
'Hursthouse, Michael B.'

_publ_section_title
;
 Fluoride anion binding by cyclic boronic esters: influence of backbone
 chelate on receptor integrity.
;
_journal_issue 30
_journal_name_full 'Dalton transactions (Cambridge, England : 2003)'
_journal_page_first 3660
_journal_page_last 3667
_journal_paper_doi 10.1039/B605031J
_journal_year 2006
_chemical_formula_moiety 'C64 H70 B2 Fe2 O4'
_chemical_formula_sum 'C64 H70 B2 Fe2 O4'
_chemical_formula_weight 1036.52
_chemical_name_common sa0504
_chemical_name_systematic
;
?
;
_space_group_IT_number 15
_symmetry_cell_setting monoclinic
_symmetry_space_group_name_Hall '-C 2yc'
_symmetry_space_group_name_H-M 'C 1 2/c 1'
_atom_sites_solution_hydrogens geom
_atom_sites_solution_primary direct
_atom_sites_solution_secondary difmap
_audit_creation_method SHELXL-97
_cell_angle_alpha 90.00
_cell_angle_beta 122.1080(10)
_cell_angle_gamma 90.00
_cell_formula_units_Z 4
_cell_length_a 23.2880(3)
_cell_length_b 17.4224(4)
_cell_length_c 17.8722(3)
_cell_measurement_reflns_used 31417
_cell_measurement_temperature 150(2)
_cell_measurement_theta_max 27.485
_cell_measurement_theta_min 2.91
_cell_volume 6142.2(2)
_computing_cell_refinement 'HKL Scalepack (Otwinowski & Minor 1997)'
_computing_data_collection 'Collect (Nonius BV, 1997-2000)'
_computing_data_reduction 'HKL Denzo and Scalepack (Otwinowski & Minor 1997'
_computing_molecular_graphics 'Ortep-3 for Windows (Farrugia, 1999)'
_computing_publication_material 'WinGX publication routines (Farrugia, 1999)'
_computing_structure_refinement 'SHELXL-97 (Sheldrick, 1997)'
_computing_structure_solution 'Sir-92 (A.Altomare et al. 1992)'
_diffrn_ambient_temperature 150(2)
_diffrn_detector_area_resol_mean 9
_diffrn_measured_fraction_theta_full 0.996
_diffrn_measured_fraction_theta_max 0.996
_diffrn_measurement_device_type KappaCCD
_diffrn_measurement_method CCD
_diffrn_radiation_monochromator graphite
_diffrn_radiation_source 'fine-focus sealed tube'
_diffrn_radiation_type MoK\a
_diffrn_radiation_wavelength 0.71073
_diffrn_reflns_av_R_equivalents 0.2506
_diffrn_reflns_av_sigmaI/netI 0.1181
_diffrn_reflns_limit_h_max 29
_diffrn_reflns_limit_h_min -29
_diffrn_reflns_limit_k_max 21
_diffrn_reflns_limit_k_min -21
_diffrn_reflns_limit_l_max 22
_diffrn_reflns_limit_l_min -22
_diffrn_reflns_number 37841
_diffrn_reflns_theta_full 26.37
_diffrn_reflns_theta_max 26.37
_diffrn_reflns_theta_min 3.55
_exptl_absorpt_coefficient_mu 0.515
_exptl_absorpt_correction_T_max 0.9176
_exptl_absorpt_correction_T_min 0.8014
_exptl_absorpt_correction_type multi-scan
_exptl_absorpt_process_details 'Sortav (Blessing, 1995'
_exptl_crystal_colour orange
_exptl_crystal_density_diffrn 1.121
_exptl_crystal_density_method 'not measured'
_exptl_crystal_description block
_exptl_crystal_F_000 2192
_exptl_crystal_size_max 0.45
_exptl_crystal_size_mid 0.45
_exptl_crystal_size_min 0.17
_refine_diff_density_max 1.875
_refine_diff_density_min -0.897
_refine_diff_density_rms 0.149
_refine_ls_extinction_method none
_refine_ls_goodness_of_fit_ref 1.038
_refine_ls_hydrogen_treatment constr
_refine_ls_matrix_type full
_refine_ls_number_parameters 310
_refine_ls_number_reflns 6254
_refine_ls_number_restraints 0
_refine_ls_restrained_S_all 1.038
_refine_ls_R_factor_all 0.1291
_refine_ls_R_factor_gt 0.1067
_refine_ls_shift/su_max 0.001
_refine_ls_shift/su_mean 0.000
_refine_ls_structure_factor_coef Fsqd
_refine_ls_weighting_details 'calc w=1/[\s^2^(Fo^2^)+(0.1570P)^2^+41.4686P] where P=(Fo^2^+2Fc^2^)/3'
_refine_ls_weighting_scheme calc
_refine_ls_wR_factor_gt 0.2913
_refine_ls_wR_factor_ref 0.3128
_reflns_number_gt 4731
_reflns_number_total 6254
_reflns_threshold_expression >2sigma(I)
_cod_data_source_file B605031J.txt
_cod_data_source_block sa0504
_cod_original_cell_volume 6142.23(19)
_cod_original_sg_symbol_H-M 'C 2/c'
_cod_database_code 7007433

loop_
_symmetry_equiv_pos_as_xyz
'x, y, z'
'-x, y, -z+1/2'
'x+1/2, y+1/2, z'
'-x+1/2, y+1/2, -z+1/2'
'-x, -y, -z'
'x, -y, z-1/2'
'-x+1/2, -y+1/2, -z'
'x+1/2, -y+1/2, z-1/2'

loop_
_atom_site_label
_atom_site_type_symbol
_atom_site_fract_x
_atom_site_fract_y
_atom_site_fract_z
_atom_site_U_iso_or_equiv
_atom_site_adp_type
_atom_site_occupancy
_atom_site_symmetry_multiplicity
_atom_site_calc_flag
_atom_site_refinement_flags
_atom_site_disorder_assembly
_atom_site_disorder_group
C1 C 0.7396(3) 0.2163(4) 0.8137(5) 0.0516(17) Uani 1 1 d . . .
H1 H 0.7348 0.1651 0.7930 0.062 Uiso 1 1 calc R . .
C2 C 0.7622(3) 0.2401(4) 0.9012(5) 0.0512(16) Uani 1 1 d . . .
H2 H 0.7754 0.2072 0.9502 0.061 Uiso 1 1 calc R . .
C3 C 0.7617(3) 0.3206(4) 0.9026(5) 0.0531(17) Uani 1 1 d . . .
H3 H 0.7744 0.3515 0.9528 0.064 Uiso 1 1 calc R . .
C4 C 0.7399(3) 0.3472(4) 0.8198(5) 0.0534(17) Uani 1 1 d . . .
H4 H 0.7351 0.3997 0.8031 0.064 Uiso 1 1 calc R . .
C5 C 0.7257(4) 0.2845(5) 0.7635(5) 0.061(2) Uani 1 1 d . . .
H5 H 0.7096 0.2872 0.7023 0.073 Uiso 1 1 calc R . .
C6 C 0.6040(2) 0.2469(3) 0.8581(3) 0.0329(11) Uani 1 1 d . . .
H6 H 0.6171 0.2184 0.9102 0.039 Uiso 1 1 calc R . .
C7 C 0.5807(2) 0.2147(3) 0.7726(3) 0.0307(11) Uani 1 1 d . . .
C8 C 0.5666(3) 0.2773(3) 0.7147(4) 0.0369(12) Uani 1 1 d . . .
H8 H 0.5505 0.2733 0.6536 0.044 Uiso 1 1 calc R . .
C9 C 0.6042(3) 0.3273(4) 0.8523(4) 0.0433(14) Uani 1 1 d . . .
H9 H 0.6178 0.3624 0.8996 0.052 Uiso 1 1 calc R . .
C10 C 0.5804(3) 0.3471(4) 0.7626(4) 0.0444(14) Uani 1 1 d . . .
H10 H 0.5749 0.3975 0.7394 0.053 Uiso 1 1 calc R . .
C11 C 0.5492(2) 0.0234(3) 0.6528(3) 0.0264(10) Uani 1 1 d . . .
C12 C 0.4859(2) -0.0029(3) 0.5856(3) 0.0257(10) Uani 1 1 d . . .
C13 C 0.6037(2) -0.0270(3) 0.7005(3) 0.0282(10) Uani 1 1 d . . .
C14 C 0.4790(2) -0.0810(3) 0.5671(3) 0.0253(10) Uani 1 1 d . . .
H14 H 0.4363 -0.0993 0.5206 0.030 Uiso 1 1 calc R . .
C15 C 0.5310(2) -0.1337(3) 0.6127(3) 0.0279(10) Uani 1 1 d . . .
C16 C 0.5938(3) -0.1038(3) 0.6797(3) 0.0307(11) Uani 1 1 d . . .
H16 H 0.6308 -0.1381 0.7118 0.037 Uiso 1 1 calc R . .
C17 C 0.6715(2) 0.0021(4) 0.7752(3) 0.0341(12) Uani 1 1 d . . .
H17A H 0.6772 0.0562 0.7633 0.041 Uiso 1 1 calc R . .
H17B H 0.7081 -0.0283 0.7769 0.041 Uiso 1 1 calc R . .
C18 C 0.6788(2) -0.0027(3) 0.8650(3) 0.0315(11) Uani 1 1 d . . .
C19 C 0.6315(2) 0.0323(3) 0.8787(3) 0.0271(10) Uani 1 1 d . . .
C20 C 0.6326(2) 0.0213(3) 0.9572(3) 0.0277(10) Uani 1 1 d . . .
C21 C 0.6852(3) -0.0220(3) 1.0238(3) 0.0305(11) Uani 1 1 d . . .
H21 H 0.6871 -0.0288 1.0778 0.037 Uiso 1 1 calc R . .
C22 C 0.7353(3) -0.0560(3) 1.0143(3) 0.0339(12) Uani 1 1 d . . .
C23 C 0.7301(2) -0.0467(3) 0.9334(3) 0.0336(11) Uani 1 1 d . . .
H23 H 0.7625 -0.0711 0.9244 0.040 Uiso 1 1 calc R . .
C24 C 0.5217(3) -0.2190(3) 0.5915(4) 0.0327(11) Uani 1 1 d . . .
C25 C 0.4484(3) -0.2390(4) 0.5162(5) 0.0570(18) Uani 1 1 d . . .
H25A H 0.4449 -0.2944 0.5051 0.086 Uiso 1 1 calc R . .
H25B H 0.4374 -0.2114 0.4624 0.086 Uiso 1 1 calc R . .
H25C H 0.4166 -0.2239 0.5337 0.086 Uiso 1 1 calc R . .
C26 C 0.5672(4) -0.2442(4) 0.5576(6) 0.067(2) Uani 1 1 d . . .
H26A H 0.5609 -0.2992 0.5441 0.101 Uiso 1 1 calc R . .
H26B H 0.6147 -0.2341 0.6031 0.101 Uiso 1 1 calc R . .
H26C H 0.5549 -0.2153 0.5041 0.101 Uiso 1 1 calc R . .
C27 C 0.5361(5) -0.2640(5) 0.6720(5) 0.080(3) Uani 1 1 d . . .
H27A H 0.5299 -0.3189 0.6579 0.120 Uiso 1 1 calc R . .
H27B H 0.5048 -0.2477 0.6899 0.120 Uiso 1 1 calc R . .
H27C H 0.5829 -0.2545 0.7205 0.120 Uiso 1 1 calc R . .
C28 C 0.7927(3) -0.1020(4) 1.0895(4) 0.0415(13) Uani 1 1 d . . .
C29 C 0.8360(5) -0.1437(7) 1.0639(7) 0.094(3) Uiso 1 1 d . . .
H29A H 0.8078 -0.1787 1.0149 0.141 Uiso 1 1 calc R . .
H29B H 0.8709 -0.1730 1.1146 0.141 Uiso 1 1 calc R . .
H29C H 0.8577 -0.1065 1.0455 0.141 Uiso 1 1 calc R . .
C30 C 0.7625(6) -0.1645(7) 1.1187(8) 0.109(4) Uiso 1 1 d . . .
H30A H 0.7325 -0.1974 1.0682 0.164 Uiso 1 1 calc R . .
H30B H 0.7365 -0.1406 1.1412 0.164 Uiso 1 1 calc R . .
H30C H 0.7991 -0.1955 1.1654 0.164 Uiso 1 1 calc R . .
C31 C 0.8352(7) -0.0522(10) 1.1679(10) 0.139(5) Uiso 1 1 d . . .
H31A H 0.8561 -0.0116 1.1522 0.209 Uiso 1 1 calc R . .
H31B H 0.8707 -0.0832 1.2160 0.209 Uiso 1 1 calc R . .
H31C H 0.8067 -0.0290 1.1869 0.209 Uiso 1 1 calc R . .
C32 C 0.5746(2) 0.0500(3) 0.9652(3) 0.0279(10) Uani 1 1 d . . .
H32A H 0.5888 0.0513 1.0282 0.034 Uiso 1 1 calc R . .
H32B H 0.5620 0.1027 0.9413 0.034 Uiso 1 1 calc R . .
O1 O 0.55726(17) 0.1019(2) 0.6712(2) 0.0300(8) Uani 1 1 d . . .
O2 O 0.57934(17) 0.0763(2) 0.8151(2) 0.0321(8) Uani 1 1 d . . .
Fe1 Fe 0.66628(4) 0.28014(4) 0.81549(5) 0.0319(3) Uani 1 1 d . . .
B1 B 0.5747(3) 0.1275(4) 0.7530(3) 0.0283(12) Uani 1 1 d . . .

loop_
_atom_site_aniso_label
_atom_site_aniso_U_11
_atom_site_aniso_U_22
_atom_site_aniso_U_33
_atom_site_aniso_U_23
_atom_site_aniso_U_13
_atom_site_aniso_U_12
C1 0.036(3) 0.049(4) 0.081(5) -0.019(3) 0.039(3) -0.010(3)
C2 0.025(3) 0.063(4) 0.058(4) -0.002(3) 0.017(3) -0.008(3)
C3 0.033(3) 0.068(5) 0.057(4) -0.024(3) 0.024(3) -0.022(3)
C4 0.052(4) 0.049(4) 0.080(5) -0.011(3) 0.049(4) -0.016(3)
C5 0.049(4) 0.093(6) 0.057(4) -0.015(4) 0.040(3) -0.017(4)
C6 0.026(2) 0.045(3) 0.028(2) -0.011(2) 0.014(2) -0.007(2)
C7 0.021(2) 0.043(3) 0.027(2) -0.005(2) 0.011(2) -0.005(2)
C8 0.032(3) 0.038(3) 0.031(3) -0.004(2) 0.010(2) -0.003(2)
C9 0.034(3) 0.052(4) 0.042(3) -0.017(3) 0.019(3) -0.007(3)
C10 0.036(3) 0.040(3) 0.050(3) -0.004(3) 0.019(3) -0.001(2)
C11 0.034(3) 0.030(3) 0.019(2) -0.0020(18) 0.017(2) -0.004(2)
C12 0.031(2) 0.032(3) 0.018(2) 0.0009(18) 0.0155(19) -0.0013(19)
C13 0.027(2) 0.041(3) 0.020(2) -0.001(2) 0.0140(19) 0.000(2)
C14 0.026(2) 0.029(3) 0.022(2) -0.0002(18) 0.0133(19) -0.0015(18)
C15 0.031(2) 0.033(3) 0.026(2) 0.001(2) 0.020(2) -0.002(2)
C16 0.029(2) 0.040(3) 0.026(2) 0.004(2) 0.017(2) 0.004(2)
C17 0.024(2) 0.056(4) 0.023(2) -0.003(2) 0.012(2) -0.005(2)
C18 0.024(2) 0.044(3) 0.023(2) -0.007(2) 0.010(2) -0.007(2)
C19 0.024(2) 0.032(3) 0.020(2) -0.0022(19) 0.0083(19) -0.0037(19)
C20 0.033(3) 0.026(3) 0.025(2) -0.0069(19) 0.015(2) -0.0067(19)
C21 0.034(3) 0.032(3) 0.023(2) -0.006(2) 0.014(2) -0.007(2)
C22 0.026(2) 0.038(3) 0.027(2) -0.004(2) 0.007(2) -0.006(2)
C23 0.023(2) 0.043(3) 0.031(3) -0.002(2) 0.012(2) 0.001(2)
C24 0.031(3) 0.030(3) 0.037(3) 0.004(2) 0.018(2) 0.003(2)
C25 0.048(4) 0.032(3) 0.077(5) -0.009(3) 0.023(4) -0.002(3)
C26 0.076(5) 0.041(4) 0.117(7) -0.030(4) 0.073(5) -0.014(3)
C27 0.121(8) 0.050(5) 0.055(4) 0.018(4) 0.038(5) -0.010(5)
C28 0.037(3) 0.044(3) 0.032(3) 0.002(2) 0.011(2) 0.004(2)
C32 0.036(3) 0.026(3) 0.024(2) -0.0020(19) 0.018(2) 0.000(2)
O1 0.0378(19) 0.031(2) 0.0237(16) -0.0033(14) 0.0179(15) -0.0059(15)
O2 0.0324(19) 0.042(2) 0.0269(17) 0.0044(15) 0.0194(15) 0.0039(15)
Fe1 0.0277(4) 0.0362(5) 0.0319(5) -0.0097(3) 0.0161(3) -0.0082(3)
B1 0.022(2) 0.041(3) 0.021(2) -0.003(2) 0.011(2) -0.003(2)

loop_
_atom_type_symbol
_atom_type_description
_atom_type_scat_dispersion_real
_atom_type_scat_dispersion_imag
_atom_type_scat_source
C C 0.0033 0.0016 'International Tables Vol C Tables 4.2.6.8 and 6.1.1.4'
H H 0.0000 0.0000 'International Tables Vol C Tables 4.2.6.8 and 6.1.1.4'
O O 0.0106 0.0060 'International Tables Vol C Tables 4.2.6.8 and 6.1.1.4'
Fe Fe 0.3463 0.8444 'International Tables Vol C Tables 4.2.6.8 and 6.1.1.4'
B B 0.0013 0.0007 'International Tables Vol C Tables 4.2.6.8 and 6.1.1.4'

loop_
_geom_angle_atom_site_label_1
_geom_angle_atom_site_label_2
_geom_angle_atom_site_label_3
_geom_angle
_geom_angle_site_symmetry_1
_geom_angle_site_symmetry_3
_geom_angle_publ_flag
C5 C1 C2 106.2(6) . . ?
C5 C1 Fe1 69.1(4) . . ?
C2 C1 Fe1 69.5(4) . . ?
C3 C2 C1 107.9(6) . . ?
C3 C2 Fe1 69.8(4) . . ?
C1 C2 Fe1 69.9(4) . . ?
C4 C3 C2 108.8(6) . . ?
C4 C3 Fe1 70.4(4) . . ?
C2 C3 Fe1 70.0(3) . . ?
C3 C4 C5 108.9(7) . . ?
C3 C4 Fe1 70.6(3) . . ?
C5 C4 Fe1 69.8(4) . . ?
C4 C5 C1 108.1(7) . . ?
C4 C5 Fe1 70.1(3) . . ?
C1 C5 Fe1 70.3(4) . . ?
C9 C6 C7 108.9(5) . . ?
C9 C6 Fe1 70.1(3) . . ?
C7 C6 Fe1 69.9(3) . . ?
C8 C7 C6 106.7(5) . . ?
C8 C7 B1 129.2(5) . . ?
C6 C7 B1 124.1(5) . . ?
C8 C7 Fe1 69.4(3) . . ?
C6 C7 Fe1 69.2(3) . . ?
B1 C7 Fe1 125.5(3) . . ?
C7 C8 C10 109.1(5) . . ?
C7 C8 Fe1 70.2(3) . . ?
C10 C8 Fe1 70.2(3) . . ?
C6 C9 C10 107.9(5) . . ?
C6 C9 Fe1 69.8(3) . . ?
C10 C9 Fe1 69.9(3) . . ?
C8 C10 C9 107.3(6) . . ?
C8 C10 Fe1 69.3(3) . . ?
C9 C10 Fe1 69.3(3) . . ?
C12 C11 O1 118.3(4) . . ?
C12 C11 C13 121.4(5) . . ?
O1 C11 C13 120.4(4) . . ?
C14 C12 C11 117.6(4) . . ?
C14 C12 C32 120.0(4) . 2_656 ?
C11 C12 C32 122.4(5) . 2_656 ?
C16 C13 C11 118.5(5) . . ?
C16 C13 C17 120.7(5) . . ?
C11 C13 C17 120.7(5) . . ?
C12 C14 C15 123.6(4) . . ?
C14 C15 C16 116.3(5) . . ?
C14 C15 C24 122.4(5) . . ?
C16 C15 C24 121.3(5) . . ?
C13 C16 C15 122.6(5) . . ?
C13 C17 C18 113.0(4) . . ?
C19 C18 C23 118.4(4) . . ?
C19 C18 C17 120.4(5) . . ?
C23 C18 C17 121.1(5) . . ?
O2 C19 C18 122.4(4) . . ?
O2 C19 C20 116.1(4) . . ?
C18 C19 C20 121.4(5) . . ?
C21 C20 C19 118.0(4) . . ?
C21 C20 C32 121.4(4) . . ?
C19 C20 C32 120.4(4) . . ?
C20 C21 C22 122.6(5) . . ?
C23 C22 C21 117.3(5) . . ?
C23 C22 C28 121.8(5) . . ?
C21 C22 C28 120.9(5) . . ?
C22 C23 C18 122.2(5) . . ?
C27 C24 C15 109.9(5) . . ?
C27 C24 C26 112.1(6) . . ?
C15 C24 C26 109.9(5) . . ?
C27 C24 C25 107.1(6) . . ?
C15 C24 C25 112.5(4) . . ?
C26 C24 C25 105.4(5) . . ?
C31 C28 C29 110.5(8) . . ?
C31 C28 C22 110.8(8) . . ?
C29 C28 C22 113.8(6) . . ?
C31 C28 C30 106.8(9) . . ?
C29 C28 C30 105.4(8) . . ?
C22 C28 C30 109.1(6) . . ?
C12 C32 C20 109.5(4) 2_656 . ?
B1 O1 C11 119.8(4) . . ?
C19 O2 B1 132.9(4) . . ?
C5 Fe1 C4 40.2(3) . . ?
C5 Fe1 C3 66.9(3) . . ?
C4 Fe1 C3 39.0(3) . . ?
C5 Fe1 C2 67.6(3) . . ?
C4 Fe1 C2 66.8(3) . . ?
C3 Fe1 C2 40.1(3) . . ?
C5 Fe1 C8 109.1(3) . . ?
C4 Fe1 C8 125.7(3) . . ?
C3 Fe1 C8 160.6(3) . . ?
C2 Fe1 C8 157.9(3) . . ?
C5 Fe1 C6 165.3(3) . . ?
C4 Fe1 C6 153.4(2) . . ?
C3 Fe1 C6 120.8(2) . . ?
C2 Fe1 C6 109.4(3) . . ?
C8 Fe1 C6 68.0(2) . . ?
C5 Fe1 C9 153.7(3) . . ?
C4 Fe1 C9 118.6(3) . . ?
C3 Fe1 C9 106.5(2) . . ?
C2 Fe1 C9 124.8(3) . . ?
C8 Fe1 C9 68.3(2) . . ?
C6 Fe1 C9 40.1(3) . . ?
C5 Fe1 C1 40.6(3) . . ?
C4 Fe1 C1 67.8(3) . . ?
C3 Fe1 C1 67.8(3) . . ?
C2 Fe1 C1 40.6(3) . . ?
C8 Fe1 C1 122.5(3) . . ?
C6 Fe1 C1 127.8(3) . . ?
C9 Fe1 C1 162.9(3) . . ?
C5 Fe1 C7 127.5(3) . . ?
C4 Fe1 C7 163.4(3) . . ?
C3 Fe1 C7 156.9(3) . . ?
C2 Fe1 C7 123.1(3) . . ?
C8 Fe1 C7 40.4(2) . . ?
C6 Fe1 C7 41.0(2) . . ?
C9 Fe1 C7 68.5(2) . . ?
C1 Fe1 C7 110.1(2) . . ?
C5 Fe1 C10 119.9(3) . . ?
C4 Fe1 C10 106.5(3) . . ?
C3 Fe1 C10 123.5(3) . . ?
C2 Fe1 C10 160.7(3) . . ?
C8 Fe1 C10 40.5(2) . . ?
C6 Fe1 C10 67.9(2) . . ?
C9 Fe1 C10 40.8(2) . . ?
C1 Fe1 C10 155.8(3) . . ?
C7 Fe1 C10 68.3(2) . . ?
O1 B1 O2 120.0(5) . . ?
O1 B1 C7 120.1(5) . . ?
O2 B1 C7 119.5(4) . . ?

loop_
_geom_bond_atom_site_label_1
_geom_bond_atom_site_label_2
_geom_bond_distance
_geom_bond_site_symmetry_2
_geom_bond_publ_flag
C1 C5 1.419(11) . ?
C1 C2 1.421(10) . ?
C1 Fe1 2.052(6) . ?
C2 C3 1.404(11) . ?
C2 Fe1 2.047(6) . ?
C3 C4 1.364(10) . ?
C3 Fe1 2.044(6) . ?
C4 C5 1.400(10) . ?
C4 Fe1 2.042(6) . ?
C5 Fe1 2.037(6) . ?
C6 C9 1.406(9) . ?
C6 C7 1.437(7) . ?
C6 Fe1 2.048(5) . ?
C7 C8 1.417(8) . ?
C7 B1 1.549(8) . ?
C7 Fe1 2.058(5) . ?
C8 C10 1.422(8) . ?
C8 Fe1 2.047(5) . ?
C9 C10 1.433(9) . ?
C9 Fe1 2.052(6) . ?
C10 Fe1 2.060(6) . ?
C11 C12 1.393(7) . ?
C11 O1 1.396(6) . ?
C11 C13 1.400(7) . ?
C12 C14 1.388(7) . ?
C12 C32 1.517(7) 2_656 ?
C13 C16 1.376(8) . ?
C13 C17 1.513(7) . ?
C14 C15 1.388(7) . ?
C15 C16 1.407(7) . ?
C15 C24 1.520(7) . ?
C17 C18 1.524(7) . ?
C18 C19 1.390(7) . ?
C18 C23 1.398(7) . ?
C19 O2 1.373(6) . ?
C19 C20 1.404(7) . ?
C20 C21 1.392(7) . ?
C20 C32 1.517(7) . ?
C21 C22 1.396(8) . ?
C22 C23 1.395(7) . ?
C22 C28 1.525(7) . ?
C24 C27 1.512(9) . ?
C24 C26 1.537(8) . ?
C24 C25 1.551(9) . ?
C28 C31 1.490(16) . ?
C28 C29 1.498(12) . ?
C28 C30 1.531(13) . ?
C32 C12 1.517(7) 2_656 ?
O1 B1 1.367(6) . ?
O2 B1 1.384(7) . ?

loop_
_geom_torsion_atom_site_label_1
_geom_torsion_atom_site_label_2
_geom_torsion_atom_site_label_3
_geom_torsion_atom_site_label_4
_geom_torsion
_geom_torsion_site_symmetry_1
_geom_torsion_site_symmetry_2
_geom_torsion_site_symmetry_3
_geom_torsion_site_symmetry_4
_geom_torsion_publ_flag
C5 C1 C2 C3 0.0(6) . . . . ?
Fe1 C1 C2 C3 -59.7(4) . . . . ?
C5 C1 C2 Fe1 59.7(4) . . . . ?
C1 C2 C3 C4 -0.1(7) . . . . ?
Fe1 C2 C3 C4 -59.9(4) . . . . ?
C1 C2 C3 Fe1 59.8(4) . . . . ?
C2 C3 C4 C5 0.2(7) . . . . ?
Fe1 C3 C4 C5 -59.4(5) . . . . ?
C2 C3 C4 Fe1 59.7(4) . . . . ?
C3 C4 C5 C1 -0.3(7) . . . . ?
Fe1 C4 C5 C1 -60.2(4) . . . . ?
C3 C4 C5 Fe1 60.0(4) . . . . ?
C2 C1 C5 C4 0.2(7) . . . . ?
Fe1 C1 C5 C4 60.1(4) . . . . ?
C2 C1 C5 Fe1 -59.9(4) . . . . ?
C9 C6 C7 C8 -0.1(6) . . . . ?
Fe1 C6 C7 C8 -59.5(4) . . . . ?
C9 C6 C7 B1 178.8(5) . . . . ?
Fe1 C6 C7 B1 119.5(5) . . . . ?
C9 C6 C7 Fe1 59.4(4) . . . . ?
C6 C7 C8 C10 -0.3(6) . . . . ?
B1 C7 C8 C10 -179.2(5) . . . . ?
Fe1 C7 C8 C10 -59.7(4) . . . . ?
C6 C7 C8 Fe1 59.4(3) . . . . ?
B1 C7 C8 Fe1 -119.5(5) . . . . ?
C7 C6 C9 C10 0.5(6) . . . . ?
Fe1 C6 C9 C10 59.8(4) . . . . ?
C7 C6 C9 Fe1 -59.3(3) . . . . ?
C7 C8 C10 C9 0.6(6) . . . . ?
Fe1 C8 C10 C9 -59.0(4) . . . . ?
C7 C8 C10 Fe1 59.7(4) . . . . ?
C6 C9 C10 C8 -0.7(6) . . . . ?
Fe1 C9 C10 C8 59.0(4) . . . . ?
C6 C9 C10 Fe1 -59.7(4) . . . . ?
O1 C11 C12 C14 178.9(4) . . . . ?
C13 C11 C12 C14 -0.5(6) . . . . ?
O1 C11 C12 C32 -2.5(6) . . . 2_656 ?
C13 C11 C12 C32 178.2(4) . . . 2_656 ?
C12 C11 C13 C16 0.1(7) . . . . ?
O1 C11 C13 C16 -179.3(4) . . . . ?
C12 C11 C13 C17 -178.0(4) . . . . ?
O1 C11 C13 C17 2.6(6) . . . . ?
C11 C12 C14 C15 1.2(7) . . . . ?
C32 C12 C14 C15 -177.5(4) 2_656 . . . ?
C12 C14 C15 C16 -1.3(7) . . . . ?
C12 C14 C15 C24 179.3(4) . . . . ?
C11 C13 C16 C15 -0.2(7) . . . . ?
C17 C13 C16 C15 177.9(4) . . . . ?
C14 C15 C16 C13 0.8(7) . . . . ?
C24 C15 C16 C13 -179.8(4) . . . . ?
C16 C13 C17 C18 -85.7(6) . . . . ?
C11 C13 C17 C18 92.4(6) . . . . ?
C13 C17 C18 C19 -55.7(7) . . . . ?
C13 C17 C18 C23 119.8(6) . . . . ?
C23 C18 C19 O2 -179.7(5) . . . . ?
C17 C18 C19 O2 -4.2(7) . . . . ?
C23 C18 C19 C20 -3.1(7) . . . . ?
C17 C18 C19 C20 172.5(5) . . . . ?
O2 C19 C20 C21 -179.2(4) . . . . ?
C18 C19 C20 C21 4.0(7) . . . . ?
O2 C19 C20 C32 6.2(7) . . . . ?
C18 C19 C20 C32 -170.6(5) . . . . ?
C19 C20 C21 C22 -1.6(7) . . . . ?
C32 C20 C21 C22 173.0(5) . . . . ?
C20 C21 C22 C23 -1.6(8) . . . . ?
C20 C21 C22 C28 179.0(5) . . . . ?
C21 C22 C23 C18 2.6(8) . . . . ?
C28 C22 C23 C18 -178.0(5) . . . . ?
C19 C18 C23 C22 -0.4(8) . . . . ?
C17 C18 C23 C22 -175.9(5) . . . . ?
C14 C15 C24 C27 -120.5(6) . . . . ?
C16 C15 C24 C27 60.2(7) . . . . ?
C14 C15 C24 C26 115.7(6) . . . . ?
C16 C15 C24 C26 -63.6(7) . . . . ?
C14 C15 C24 C25 -1.3(7) . . . . ?
C16 C15 C24 C25 179.4(5) . . . . ?
C23 C22 C28 C31 117.6(8) . . . . ?
C21 C22 C28 C31 -63.1(9) . . . . ?
C23 C22 C28 C29 -7.7(9) . . . . ?
C21 C22 C28 C29 171.7(6) . . . . ?
C23 C22 C28 C30 -125.0(7) . . . . ?
C21 C22 C28 C30 54.3(8) . . . . ?
C21 C20 C32 C12 -98.8(5) . . . 2_656 ?
C19 C20 C32 C12 75.6(6) . . . 2_656 ?
C12 C11 O1 B1 119.0(5) . . . . ?
C13 C11 O1 B1 -61.6(6) . . . . ?
C18 C19 O2 B1 -37.5(8) . . . . ?
C20 C19 O2 B1 145.7(5) . . . . ?
C1 C5 Fe1 C4 118.8(7) . . . . ?
C4 C5 Fe1 C3 -36.5(5) . . . . ?
C1 C5 Fe1 C3 82.3(5) . . . . ?
C4 C5 Fe1 C2 -80.1(5) . . . . ?
C1 C5 Fe1 C2 38.6(4) . . . . ?
C4 C5 Fe1 C8 123.2(5) . . . . ?
C1 C5 Fe1 C8 -118.0(4) . . . . ?
C4 C5 Fe1 C6 -161.1(9) . . . . ?
C1 C5 Fe1 C6 -42.3(12) . . . . ?
C4 C5 Fe1 C9 43.9(8) . . . . ?
C1 C5 Fe1 C9 162.7(5) . . . . ?
C4 C5 Fe1 C1 -118.8(7) . . . . ?
C4 C5 Fe1 C7 164.5(4) . . . . ?
C1 C5 Fe1 C7 -76.7(5) . . . . ?
C4 C5 Fe1 C10 80.0(5) . . . . ?
C1 C5 Fe1 C10 -161.2(4) . . . . ?
C3 C4 Fe1 C5 -119.8(7) . . . . ?
C5 C4 Fe1 C3 119.8(7) . . . . ?
C3 C4 Fe1 C2 -37.6(4) . . . . ?
C5 C4 Fe1 C2 82.2(5) . . . . ?
C3 C4 Fe1 C8 163.4(4) . . . . ?
C5 C4 Fe1 C8 -76.8(5) . . . . ?
C3 C4 Fe1 C6 49.6(8) . . . . ?
C5 C4 Fe1 C6 169.4(6) . . . . ?
C3 C4 Fe1 C9 80.7(5) . . . . ?
C5 C4 Fe1 C9 -159.5(4) . . . . ?
C3 C4 Fe1 C1 -81.7(5) . . . . ?
C5 C4 Fe1 C1 38.0(5) . . . . ?
C3 C4 Fe1 C7 -167.5(8) . . . . ?
C5 C4 Fe1 C7 -47.8(11) . . . . ?
C3 C4 Fe1 C10 123.2(4) . . . . ?
C5 C4 Fe1 C10 -117.1(5) . . . . ?
C4 C3 Fe1 C5 37.5(4) . . . . ?
C2 C3 Fe1 C5 -82.1(5) . . . . ?
C2 C3 Fe1 C4 -119.6(6) . . . . ?
C4 C3 Fe1 C2 119.6(6) . . . . ?
C4 C3 Fe1 C8 -44.3(9) . . . . ?
C2 C3 Fe1 C8 -163.9(7) . . . . ?
C4 C3 Fe1 C6 -156.6(4) . . . . ?
C2 C3 Fe1 C6 83.8(4) . . . . ?
C4 C3 Fe1 C9 -115.4(4) . . . . ?
C2 C3 Fe1 C9 125.0(4) . . . . ?
C4 C3 Fe1 C1 81.6(5) . . . . ?
C2 C3 Fe1 C1 -38.0(4) . . . . ?
C4 C3 Fe1 C7 170.9(5) . . . . ?
C2 C3 Fe1 C7 51.3(8) . . . . ?
C4 C3 Fe1 C10 -74.1(5) . . . . ?
C2 C3 Fe1 C10 166.3(4) . . . . ?
C3 C2 Fe1 C5 80.3(4) . . . . ?
C1 C2 Fe1 C5 -38.6(4) . . . . ?
C3 C2 Fe1 C4 36.5(4) . . . . ?
C1 C2 Fe1 C4 -82.4(4) . . . . ?
C1 C2 Fe1 C3 -118.9(6) . . . . ?
C3 C2 Fe1 C8 165.8(6) . . . . ?
C1 C2 Fe1 C8 46.9(8) . . . . ?
C3 C2 Fe1 C6 -115.2(4) . . . . ?
C1 C2 Fe1 C6 125.9(4) . . . . ?
C3 C2 Fe1 C9 -73.1(5) . . . . ?
C1 C2 Fe1 C9 167.9(4) . . . . ?
C3 C2 Fe1 C1 118.9(6) . . . . ?
C3 C2 Fe1 C7 -158.6(4) . . . . ?
C1 C2 Fe1 C7 82.5(4) . . . . ?
C3 C2 Fe1 C10 -36.7(10) . . . . ?
C1 C2 Fe1 C10 -155.6(7) . . . . ?
C7 C8 Fe1 C5 126.0(4) . . . . ?
C10 C8 Fe1 C5 -114.0(4) . . . . ?
C7 C8 Fe1 C4 167.6(3) . . . . ?
C10 C8 Fe1 C4 -72.4(5) . . . . ?
C7 C8 Fe1 C3 -159.6(7) . . . . ?
C10 C8 Fe1 C3 -39.7(9) . . . . ?
C7 C8 Fe1 C2 48.8(8) . . . . ?
C10 C8 Fe1 C2 168.8(6) . . . . ?
C7 C8 Fe1 C6 -38.6(3) . . . . ?
C10 C8 Fe1 C6 81.3(4) . . . . ?
C7 C8 Fe1 C9 -82.0(4) . . . . ?
C10 C8 Fe1 C9 38.0(4) . . . . ?
C7 C8 Fe1 C1 83.1(4) . . . . ?
C10 C8 Fe1 C1 -157.0(4) . . . . ?
C10 C8 Fe1 C7 119.9(5) . . . . ?
C7 C8 Fe1 C10 -119.9(5) . . . . ?
C9 C6 Fe1 C5 -163.1(10) . . . . ?
C7 C6 Fe1 C5 -43.1(12) . . . . ?
C9 C6 Fe1 C4 44.7(7) . . . . ?
C7 C6 Fe1 C4 164.7(6) . . . . ?
C9 C6 Fe1 C3 78.7(4) . . . . ?
C7 C6 Fe1 C3 -161.3(4) . . . . ?
C9 C6 Fe1 C2 121.5(4) . . . . ?
C7 C6 Fe1 C2 -118.5(4) . . . . ?
C9 C6 Fe1 C8 -82.0(3) . . . . ?
C7 C6 Fe1 C8 38.0(3) . . . . ?
C7 C6 Fe1 C9 120.0(5) . . . . ?
C9 C6 Fe1 C1 163.3(4) . . . . ?
C7 C6 Fe1 C1 -76.7(4) . . . . ?
C9 C6 Fe1 C7 -120.0(5) . . . . ?
C9 C6 Fe1 C10 -38.1(3) . . . . ?
C7 C6 Fe1 C10 81.9(4) . . . . ?
C6 C9 Fe1 C5 170.4(6) . . . . ?
C10 C9 Fe1 C5 51.5(7) . . . . ?
C6 C9 Fe1 C4 -159.0(4) . . . . ?
C10 C9 Fe1 C4 82.1(4) . . . . ?
C6 C9 Fe1 C3 -118.6(4) . . . . ?
C10 C9 Fe1 C3 122.5(4) . . . . ?
C6 C9 Fe1 C2 -78.5(4) . . . . ?
C10 C9 Fe1 C2 162.5(4) . . . . ?
C6 C9 Fe1 C8 81.2(3) . . . . ?
C10 C9 Fe1 C8 -37.7(3) . . . . ?
C10 C9 Fe1 C6 -118.9(5) . . . . ?
C6 C9 Fe1 C1 -51.0(9) . . . . ?
C10 C9 Fe1 C1 -169.9(8) . . . . ?
C6 C9 Fe1 C7 37.6(3) . . . . ?
C10 C9 Fe1 C7 -81.3(4) . . . . ?
C6 C9 Fe1 C10 118.9(5) . . . . ?
C2 C1 Fe1 C5 117.5(6) . . . . ?
C5 C1 Fe1 C4 -37.6(4) . . . . ?
C2 C1 Fe1 C4 79.8(4) . . . . ?
C5 C1 Fe1 C3 -79.9(4) . . . . ?
C2 C1 Fe1 C3 37.6(4) . . . . ?
C5 C1 Fe1 C2 -117.5(6) . . . . ?
C5 C1 Fe1 C8 81.5(5) . . . . ?
C2 C1 Fe1 C8 -161.0(4) . . . . ?
C5 C1 Fe1 C6 167.5(4) . . . . ?
C2 C1 Fe1 C6 -75.0(4) . . . . ?
C5 C1 Fe1 C9 -153.2(8) . . . . ?
C2 C1 Fe1 C9 -35.8(10) . . . . ?
C5 C1 Fe1 C7 124.7(4) . . . . ?
C2 C1 Fe1 C7 -117.8(4) . . . . ?
C5 C1 Fe1 C10 43.1(8) . . . . ?
C2 C1 Fe1 C10 160.6(6) . . . . ?
C8 C7 Fe1 C5 -74.5(5) . . . . ?
C6 C7 Fe1 C5 167.4(4) . . . . ?
B1 C7 Fe1 C5 49.6(6) . . . . ?
C8 C7 Fe1 C4 -37.5(10) . . . . ?
C6 C7 Fe1 C4 -155.6(8) . . . . ?
B1 C7 Fe1 C4 86.6(10) . . . . ?
C8 C7 Fe1 C3 162.8(6) . . . . ?
C6 C7 Fe1 C3 44.7(7) . . . . ?
B1 C7 Fe1 C3 -73.1(8) . . . . ?
C8 C7 Fe1 C2 -160.3(4) . . . . ?
C6 C7 Fe1 C2 81.6(4) . . . . ?
B1 C7 Fe1 C2 -36.1(5) . . . . ?
C6 C7 Fe1 C8 -118.1(5) . . . . ?
B1 C7 Fe1 C8 124.1(6) . . . . ?
C8 C7 Fe1 C6 118.1(5) . . . . ?
B1 C7 Fe1 C6 -117.7(6) . . . . ?
C8 C7 Fe1 C9 81.3(4) . . . . ?
C6 C7 Fe1 C9 -36.8(3) . . . . ?
B1 C7 Fe1 C9 -154.6(5) . . . . ?
C8 C7 Fe1 C1 -116.9(4) . . . . ?
C6 C7 Fe1 C1 125.0(4) . . . . ?
B1 C7 Fe1 C1 7.2(5) . . . . ?
C8 C7 Fe1 C10 37.3(3) . . . . ?
C6 C7 Fe1 C10 -80.8(4) . . . . ?
B1 C7 Fe1 C10 161.4(5) . . . . ?
C8 C10 Fe1 C5 84.7(4) . . . . ?
C9 C10 Fe1 C5 -156.4(4) . . . . ?
C8 C10 Fe1 C4 126.1(4) . . . . ?
C9 C10 Fe1 C4 -114.9(4) . . . . ?
C8 C10 Fe1 C3 165.3(4) . . . . ?
C9 C10 Fe1 C3 -75.8(4) . . . . ?
C8 C10 Fe1 C2 -167.2(7) . . . . ?
C9 C10 Fe1 C2 -48.3(9) . . . . ?
C9 C10 Fe1 C8 118.9(5) . . . . ?
C8 C10 Fe1 C6 -81.5(4) . . . . ?
C9 C10 Fe1 C6 37.5(3) . . . . ?
C8 C10 Fe1 C9 -118.9(5) . . . . ?
C8 C10 Fe1 C1 53.8(7) . . . . ?
C9 C10 Fe1 C1 172.7(5) . . . . ?
C8 C10 Fe1 C7 -37.2(3) . . . . ?
C9 C10 Fe1 C7 81.8(4) . . . . ?
C11 O1 B1 O2 -4.9(7) . . . . ?
C11 O1 B1 C7 -177.3(4) . . . . ?
C19 O2 B1 O1 89.3(6) . . . . ?
C19 O2 B1 C7 -98.3(6) . . . . ?
C8 C7 B1 O1 4.0(8) . . . . ?
C6 C7 B1 O1 -174.7(4) . . . . ?
Fe1 C7 B1 O1 -87.3(5) . . . . ?
C8 C7 B1 O2 -168.4(5) . . . . ?
C6 C7 B1 O2 12.8(7) . . . . ?
Fe1 C7 B1 O2 100.2(5) . . . . ?
